data_4038139
loop_
_publ_author_name
'Chang, Meng-Yang'
'Tsai, Yu-Lin'

_publ_section_title
;
 One-Pot Amberlyst 15-Controlled Cyclocondensation of Piperidines and
 Arylaldehydes. Synthesis of 3,5-Diarylmethyl Pyridines.
;
_journal_name_full 'The Journal of organic chemistry'
_journal_paper_doi 10.1021/acs.joc.9b03315
_journal_year 2020
_chemical_absolute_configuration rm
_chemical_formula_sum 'C29 H27 N3'
_chemical_formula_weight 417.53
_space_group_crystal_system monoclinic
_space_group_IT_number 7
_space_group_name_Hall 'P -2yac'
_space_group_name_H-M_alt 'P 1 n 1'
_atom_sites_solution_hydrogens geom
_audit_creation_method SHELXL-2014/6
_cell_angle_alpha 90
_cell_angle_beta 94.557(4)
_cell_angle_gamma 90
_cell_formula_units_Z 4
_cell_length_a 6.2091(7)
_cell_length_b 11.4310(14)
_cell_length_c 31.863(4)
_cell_measurement_reflns_used 6358
_cell_measurement_temperature 100(2)
_cell_measurement_theta_max 25.9409
_cell_measurement_theta_min 2.1952
_cell_volume 2254.4(5)
_computing_cell_refinement 'SAINT V8.34A (Bruker AXS Inc., 2013)'
_computing_data_collection 'Bruker APEX2'
_computing_data_reduction 'SAINT V8.34A (Bruker AXS Inc., 2013)'
_computing_molecular_graphics 'Bruker SHELXTL'
_computing_publication_material 'Bruker SHELXTL'
_computing_structure_refinement 'SHELXL-2014/6 (Sheldrick, 2014)'
_diffrn_ambient_temperature 100(2)
_diffrn_detector_area_resol_mean 8.3333
_diffrn_measured_fraction_theta_full 0.997
_diffrn_measured_fraction_theta_max 0.996
_diffrn_measurement_device_type 'Bruker APEX-II CCD'
_diffrn_measurement_method '\f and \w scans'
_diffrn_radiation_type MoK\a
_diffrn_radiation_wavelength 0.71073
_diffrn_reflns_av_R_equivalents 0.0461
_diffrn_reflns_av_unetI/netI 0.0654
_diffrn_reflns_Laue_measured_fraction_full 0.997
_diffrn_reflns_Laue_measured_fraction_max 0.996
_diffrn_reflns_limit_h_max 7
_diffrn_reflns_limit_h_min -7
_diffrn_reflns_limit_k_max 14
_diffrn_reflns_limit_k_min -14
_diffrn_reflns_limit_l_max 39
_diffrn_reflns_limit_l_min -39
_diffrn_reflns_number 23467
_diffrn_reflns_point_group_measured_fraction_full 0.997
_diffrn_reflns_point_group_measured_fraction_max 0.996
_diffrn_reflns_theta_full 25.242
_diffrn_reflns_theta_max 26.397
_diffrn_reflns_theta_min 1.282
_exptl_absorpt_coefficient_mu 0.073
_exptl_absorpt_correction_T_max 0.7454
_exptl_absorpt_correction_T_min 0.6800
_exptl_absorpt_correction_type multi-scan
_exptl_absorpt_process_details 'SADABS V2014/4 (Bruker AXS Inc.)'
_exptl_crystal_colour colorless
_exptl_crystal_density_diffrn 1.230
_exptl_crystal_density_meas ?
_exptl_crystal_density_method 'not measured'
_exptl_crystal_description lump
_exptl_crystal_F_000 888
_exptl_crystal_size_max 0.20
_exptl_crystal_size_mid 0.18
_exptl_crystal_size_min 0.15
_refine_diff_density_max 0.591
_refine_diff_density_min -0.567
_refine_diff_density_rms 0.239
_refine_ls_abs_structure_details
;
 Refined as an inversion twin.
;
_refine_ls_abs_structure_Flack 0(4)
_refine_ls_extinction_coef 0.046(3)
_refine_ls_extinction_expression Fc^*^=kFc[1+0.001xFc^2^\l^3^/sin(2\q)]^-1/4^
_refine_ls_extinction_method SHELXL
_refine_ls_goodness_of_fit_ref 1.079
_refine_ls_hydrogen_treatment constr
_refine_ls_matrix_type full
_refine_ls_number_parameters 579
_refine_ls_number_reflns 9068
_refine_ls_number_restraints 2
_refine_ls_restrained_S_all 1.079
_refine_ls_R_factor_all 0.0691
_refine_ls_R_factor_gt 0.0471
_refine_ls_shift/su_max 0.000
_refine_ls_shift/su_mean 0.000
_refine_ls_structure_factor_coef Fsqd
_refine_ls_weighting_details 'w=1/[\s^2^(Fo^2^)+(0.0618P)^2^] where P=(Fo^2^+2Fc^2^)/3'
_refine_ls_weighting_scheme calc
_refine_ls_wR_factor_gt 0.1070
_refine_ls_wR_factor_ref 0.1236
_reflns_Friedel_coverage 0.997
_reflns_Friedel_fraction_full 0.997
_reflns_Friedel_fraction_max 0.996
_reflns_number_gt 7153
_reflns_number_total 9068
_reflns_threshold_expression 'I > 2\s(I)'
_cod_data_source_file jo9b03315_si_001.cif
_cod_data_source_block mo_180935lt_0m_a
_cod_depositor_comments
;
The following automatic conversions were performed:

data item '_exptl_crystal_density_meas' value 'not measured' was
changed to '?' -- the value is perceived as not measured.

Automatic conversion script
Id: cif_fix_values 7556 2019-12-06 15:28:31Z antanas 
;
_cod_original_sg_symbol_H-M 'P n'
_cod_database_code 4038139
_shelx_space_group_comment
;
The symmetry employed for this shelxl refinement is uniquely defined
by the following loop, which should always be used as a source of
symmetry information in preference to the above space-group names.
They are only intended as comments.
;
_shelxl_version_number 2014/6

loop_
_space_group_symop_operation_xyz
'x, y, z'
'x+1/2, -y, z+1/2'

loop_
_atom_site_label
_atom_site_type_symbol
_atom_site_fract_x
_atom_site_fract_y
_atom_site_fract_z
_atom_site_U_iso_or_equiv
_atom_site_adp_type
_atom_site_occupancy
_atom_site_site_symmetry_order
_atom_site_calc_flag
_atom_site_refinement_flags_posn
_atom_site_refinement_flags_adp
_atom_site_refinement_flags_occupancy
_atom_site_disorder_assembly
_atom_site_disorder_group
C1 C 0.5173(6) 0.5655(3) 0.35540(12) 0.0189(8) Uani 1 1 d . . . . .
C2 C 0.4089(6) 0.6681(4) 0.35902(13) 0.0223(9) Uani 1 1 d . . . . .
H2 H 0.4548 0.7320 0.3765 0.027 Uiso 1 1 calc R U . . .
C3 C 0.2161(7) 0.6631(4) 0.33220(13) 0.0254(9) Uani 1 1 d . . . . .
H3 H 0.1105 0.7230 0.3281 0.030 Uiso 1 1 calc R U . . .
C4 C 0.2111(7) 0.5559(4) 0.31336(14) 0.0247(9) Uani 1 1 d . . . . .
H4 H 0.0995 0.5274 0.2939 0.030 Uiso 1 1 calc R U . . .
C5 C 0.4537(7) 0.3793(3) 0.31362(13) 0.0223(9) Uani 1 1 d . . . . .
H5A H 0.3229 0.3406 0.3003 0.027 Uiso 1 1 calc R U . . .
H5B H 0.5042 0.3329 0.3387 0.027 Uiso 1 1 calc R U . . .
C6 C 0.6262(7) 0.3775(4) 0.28308(16) 0.0198(11) Uani 1 1 d . . . . .
C7 C 0.6441(7) 0.4668(5) 0.25357(16) 0.0212(11) Uani 1 1 d . . . . .
H7 H 0.5471 0.5311 0.2530 0.025 Uiso 1 1 calc R U . . .
C8 C 0.8008(8) 0.4626(5) 0.22530(17) 0.0243(12) Uani 1 1 d . . . . .
H8 H 0.8118 0.5244 0.2056 0.029 Uiso 1 1 calc R U . . .
C9 C 0.9417(8) 0.3693(4) 0.22533(17) 0.0240(12) Uani 1 1 d . . . . .
H9 H 1.0488 0.3662 0.2057 0.029 Uiso 1 1 calc R U . . .
C10 C 0.9254(8) 0.2798(5) 0.25446(17) 0.0241(12) Uani 1 1 d . . . . .
H10 H 1.0218 0.2152 0.2547 0.029 Uiso 1 1 calc R U . . .
C11 C 0.7690(8) 0.2846(5) 0.28320(17) 0.0249(12) Uani 1 1 d . . . . .
H11 H 0.7599 0.2234 0.3032 0.030 Uiso 1 1 calc R U . . .
C12 C 0.7305(7) 0.5267(4) 0.37564(14) 0.0203(10) Uani 1 1 d . . . . .
H12A H 0.8011 0.5946 0.3903 0.024 Uiso 1 1 calc R U . . .
H12B H 0.8229 0.5025 0.3532 0.024 Uiso 1 1 calc R U . . .
C13 C 0.5581(7) 0.4172(4) 0.43400(13) 0.0225(9) Uani 1 1 d . . . . .
H13 H 0.4484 0.4753 0.4323 0.027 Uiso 1 1 calc R U . . .
C14 C 0.7218(7) 0.4270(4) 0.40685(13) 0.0190(9) Uani 1 1 d . . . . .
C15 C 0.8809(7) 0.3419(4) 0.40993(13) 0.0189(10) Uani 1 1 d . . . . .
H15 H 0.9960 0.3453 0.3920 0.023 Uiso 1 1 calc R U . . .
C16 C 0.8738(6) 0.2507(3) 0.43921(12) 0.0194(9) Uani 1 1 d . . . . .
C17 C 0.7014(8) 0.2510(5) 0.46431(19) 0.0227(13) Uani 1 1 d . . . . .
H17 H 0.6940 0.1898 0.4843 0.027 Uiso 1 1 calc R U . . .
C18 C 1.0467(6) 0.1573(4) 0.44325(13) 0.0213(9) Uani 1 1 d . . . . .
H18A H 1.1759 0.1891 0.4596 0.026 Uiso 1 1 calc R U . . .
H18B H 0.9933 0.0902 0.4591 0.026 Uiso 1 1 calc R U . . .
C19 C 1.1095(6) 0.1155(3) 0.40176(12) 0.0210(9) Uani 1 1 d . . . . .
C20 C 1.2837(7) 0.1432(3) 0.37989(13) 0.0225(9) Uani 1 1 d . . . . .
H20 H 1.4013 0.1919 0.3896 0.027 Uiso 1 1 calc R U . . .
C21 C 1.2578(7) 0.0866(4) 0.34032(14) 0.0251(10) Uani 1 1 d . . . . .
H21 H 1.3548 0.0902 0.3188 0.030 Uiso 1 1 calc R U . . .
C22 C 1.0709(7) 0.0268(4) 0.33875(13) 0.0253(9) Uani 1 1 d . . . . .
H22 H 1.0133 -0.0198 0.3158 0.030 Uiso 1 1 calc R U . . .
C23 C 0.7785(7) -0.0094(4) 0.38749(16) 0.0256(11) Uani 1 1 d . . . . .
H23A H 0.6974 -0.0393 0.3617 0.031 Uiso 1 1 calc R U . . .
H23B H 0.6883 0.0512 0.3997 0.031 Uiso 1 1 calc R U . . .
C24 C 0.8131(7) -0.1090(4) 0.41874(15) 0.0227(11) Uani 1 1 d . . . . .
C25 C 0.9995(8) -0.1745(4) 0.42186(14) 0.0280(10) Uani 1 1 d . . . . .
H25 H 1.1154 -0.1542 0.4055 0.034 Uiso 1 1 calc R U . . .
C26 C 1.0191(9) -0.2697(4) 0.44870(15) 0.0365(12) Uani 1 1 d . . . . .
H26 H 1.1480 -0.3147 0.4504 0.044 Uiso 1 1 calc R U . . .
C27 C 0.8551(10) -0.2998(4) 0.47291(14) 0.0433(14) Uani 1 1 d . . . . .
H27 H 0.8690 -0.3655 0.4912 0.052 Uiso 1 1 calc R U . . .
C28 C 0.6695(11) -0.2333(7) 0.4703(2) 0.0435(18) Uani 1 1 d . . . . .
H28 H 0.5551 -0.2534 0.4870 0.052 Uiso 1 1 calc R U . . .
C29 C 0.6465(8) -0.1372(5) 0.44353(15) 0.0330(11) Uani 1 1 d . . . . .
H29 H 0.5184 -0.0914 0.4422 0.040 Uiso 1 1 calc R U . . .
C30 C 0.7871(7) 1.3036(4) 0.68767(14) 0.0239(9) Uani 1 1 d . . . . .
H30 H 0.8960 1.2746 0.7076 0.029 Uiso 1 1 calc R U . . .
C31 C 0.7852(7) 1.4107(4) 0.66890(13) 0.0254(9) Uani 1 1 d . . . . .
H31 H 0.8926 1.4696 0.6732 0.031 Uiso 1 1 calc R U . . .
C32 C 0.5939(6) 1.4182(4) 0.64174(12) 0.0214(9) Uani 1 1 d . . . . .
H32 H 0.5502 1.4831 0.6245 0.026 Uiso 1 1 calc R U . . .
C33 C 0.4831(6) 1.3156(3) 0.64470(12) 0.0184(8) Uani 1 1 d . . . . .
C34 C 0.5422(7) 1.1289(3) 0.68615(13) 0.0226(9) Uani 1 1 d . . . . .
H34A H 0.6722 1.0889 0.6992 0.027 Uiso 1 1 calc R U . . .
H34B H 0.4896 1.0834 0.6610 0.027 Uiso 1 1 calc R U . . .
C35 C 0.3702(7) 1.1277(4) 0.71700(16) 0.0184(11) Uani 1 1 d . . . . .
C36 C 0.2254(7) 1.0349(5) 0.71683(17) 0.0230(12) Uani 1 1 d . . . . .
H36 H 0.2326 0.9740 0.6967 0.028 Uiso 1 1 calc R U . . .
C37 C 0.0712(8) 1.0305(5) 0.74571(18) 0.0277(12) Uani 1 1 d . . . . .
H37 H -0.0253 0.9660 0.7456 0.033 Uiso 1 1 calc R U . . .
C38 C 0.0561(8) 1.1194(4) 0.77483(16) 0.0244(12) Uani 1 1 d . . . . .
H38 H -0.0522 1.1169 0.7943 0.029 Uiso 1 1 calc R U . . .
C39 C 0.1998(8) 1.2117(5) 0.77544(16) 0.0220(12) Uani 1 1 d . . . . .
H39 H 0.1915 1.2726 0.7955 0.026 Uiso 1 1 calc R U . . .
C40 C 0.3563(7) 1.2157(5) 0.74674(16) 0.0203(11) Uani 1 1 d . . . . .
H40 H 0.4550 1.2793 0.7474 0.024 Uiso 1 1 calc R U . . .
C41 C 0.2716(7) 1.2784(4) 0.62347(15) 0.0222(10) Uani 1 1 d . . . . .
H41A H 0.2052 1.3466 0.6083 0.027 Uiso 1 1 calc R U . . .
H41B H 0.1753 1.2558 0.6454 0.027 Uiso 1 1 calc R U . . .
C42 C 0.4416(7) 1.1696(4) 0.56506(13) 0.0223(9) Uani 1 1 d . . . . .
H42 H 0.5503 1.2283 0.5663 0.027 Uiso 1 1 calc R U . . .
C43 C 0.2787(7) 1.1780(4) 0.59259(13) 0.0187(9) Uani 1 1 d . . . . .
C44 C 0.1218(7) 1.0920(4) 0.59025(13) 0.0197(10) Uani 1 1 d . . . . .
H44 H 0.0091 1.0947 0.6087 0.024 Uiso 1 1 calc R U . . .
C45 C 0.1274(6) 1.0021(3) 0.56131(12) 0.0190(9) Uani 1 1 d . . . . .
C46 C 0.2968(8) 1.0012(5) 0.53552(18) 0.0220(12) Uani 1 1 d . . . . .
H46 H 0.3028 0.9394 0.5157 0.026 Uiso 1 1 calc R U . . .
C47 C -0.0474(6) 0.9081(4) 0.55759(13) 0.0213(9) Uani 1 1 d . . . . .
H47A H -0.1765 0.9398 0.5412 0.026 Uiso 1 1 calc R U . . .
H47B H 0.0056 0.8408 0.5418 0.026 Uiso 1 1 calc R U . . .
C48 C -0.1112(6) 0.8662(3) 0.59929(12) 0.0197(8) Uani 1 1 d . . . . .
C49 C -0.2861(7) 0.8947(3) 0.62056(13) 0.0227(9) Uani 1 1 d . . . . .
H49 H -0.4022 0.9439 0.6104 0.027 Uiso 1 1 calc R U . . .
C50 C -0.2652(7) 0.8386(4) 0.66013(15) 0.0257(9) Uani 1 1 d . . . . .
H50 H -0.3632 0.8434 0.6815 0.031 Uiso 1 1 calc R U . . .
C51 C -0.0766(7) 0.7758(4) 0.66188(13) 0.0246(9) Uani 1 1 d . . . . .
H51 H -0.0214 0.7282 0.6847 0.029 Uiso 1 1 calc R U . . .
C52 C 0.2117(7) 0.7351(4) 0.61302(15) 0.0250(11) Uani 1 1 d . . . . .
H52A H 0.2926 0.7047 0.6388 0.030 Uiso 1 1 calc R U . . .
H52B H 0.3048 0.7932 0.6002 0.030 Uiso 1 1 calc R U . . .
C53 C 0.1686(8) 0.6354(4) 0.58256(15) 0.0235(11) Uani 1 1 d . . . . .
C54 C -0.0228(7) 0.5717(4) 0.58088(13) 0.0249(10) Uani 1 1 d . . . . .
H54 H -0.1329 0.5932 0.5985 0.030 Uiso 1 1 calc R U . . .
C55 C -0.0551(9) 0.4762(4) 0.55362(14) 0.0350(12) Uani 1 1 d . . . . .
H55 H -0.1866 0.4334 0.5524 0.042 Uiso 1 1 calc R U . . .
C56 C 0.1065(10) 0.4453(5) 0.52862(15) 0.0511(16) Uani 1 1 d . . . . .
H56 H 0.0864 0.3803 0.5101 0.061 Uiso 1 1 calc R U . . .
C57 C 0.2978(12) 0.5075(8) 0.5302(2) 0.048(2) Uani 1 1 d . . . . .
H57 H 0.4088 0.4847 0.5130 0.058 Uiso 1 1 calc R U . . .
C58 C 0.3278(8) 0.6022(5) 0.55638(14) 0.0352(11) Uani 1 1 d . . . . .
H58 H 0.4584 0.6456 0.5568 0.042 Uiso 1 1 calc R U . . .
N1 N 0.3948(5) 0.4961(3) 0.32728(10) 0.0197(7) Uani 1 1 d . . . . .
N2 N 0.5440(6) 0.3319(3) 0.46229(11) 0.0262(8) Uani 1 1 d . . . . .
N3 N 0.9770(5) 0.0444(3) 0.37593(11) 0.0216(8) Uani 1 1 d . . . . .
N4 N 0.6043(5) 1.2450(3) 0.67269(10) 0.0199(7) Uani 1 1 d . . . . .
N5 N 0.4526(6) 1.0827(3) 0.53686(11) 0.0243(8) Uani 1 1 d . . . . .
N6 N 0.0187(5) 0.7937(3) 0.62498(10) 0.0210(8) Uani 1 1 d . . . . .

loop_
_atom_site_aniso_label
_atom_site_aniso_U_11
_atom_site_aniso_U_22
_atom_site_aniso_U_33
_atom_site_aniso_U_23
_atom_site_aniso_U_13
_atom_site_aniso_U_12
C1 0.020(2) 0.022(2) 0.0146(18) 0.0021(16) 0.0044(16) -0.0036(17)
C2 0.024(2) 0.025(2) 0.018(2) -0.0014(17) 0.0066(17) -0.0024(18)
C3 0.024(2) 0.028(2) 0.025(2) 0.001(2) 0.0069(18) 0.0087(19)
C4 0.018(2) 0.034(2) 0.023(2) -0.0020(19) 0.0000(18) 0.0017(18)
C5 0.027(2) 0.018(2) 0.022(2) -0.0021(16) 0.0023(18) -0.0040(17)
C6 0.021(2) 0.021(2) 0.016(2) -0.0039(18) -0.001(2) -0.003(2)
C7 0.022(3) 0.018(2) 0.023(3) -0.0025(19) -0.001(2) 0.003(2)
C8 0.030(3) 0.022(3) 0.021(3) -0.002(2) 0.002(2) -0.004(2)
C9 0.024(3) 0.026(3) 0.023(3) -0.006(2) 0.005(2) -0.001(2)
C10 0.023(3) 0.022(2) 0.027(3) -0.005(2) 0.001(2) 0.005(2)
C11 0.036(3) 0.017(2) 0.022(3) 0.0004(19) 0.001(2) 0.000(2)
C12 0.020(2) 0.023(2) 0.019(2) 0.0019(18) 0.0041(17) -0.0031(19)
C13 0.025(2) 0.022(2) 0.022(2) -0.0013(17) 0.0057(18) 0.0018(19)
C14 0.020(2) 0.019(2) 0.017(2) -0.0019(18) 0.0003(17) -0.0028(19)
C15 0.016(2) 0.025(3) 0.016(2) -0.0003(19) 0.0017(17) -0.002(2)
C16 0.021(2) 0.021(2) 0.016(2) -0.0033(16) 0.0005(17) -0.0026(17)
C17 0.026(3) 0.022(3) 0.021(3) 0.002(2) 0.005(2) 0.000(2)
C18 0.022(2) 0.023(2) 0.019(2) 0.0009(18) 0.0029(17) 0.0003(18)
C19 0.021(2) 0.0178(19) 0.024(2) 0.0005(17) 0.0011(17) 0.0055(17)
C20 0.020(2) 0.020(2) 0.028(2) 0.0024(18) 0.0052(18) 0.0035(18)
C21 0.028(3) 0.021(2) 0.027(2) 0.002(2) 0.011(2) 0.008(2)
C22 0.034(3) 0.021(2) 0.022(2) -0.0026(17) 0.0043(19) 0.0068(19)
C23 0.017(2) 0.027(3) 0.033(3) -0.001(2) -0.002(2) 0.000(2)
C24 0.025(3) 0.019(2) 0.023(3) -0.005(2) -0.003(2) -0.006(2)
C25 0.030(3) 0.026(2) 0.028(2) -0.0048(19) 0.000(2) -0.002(2)
C26 0.056(3) 0.022(2) 0.030(3) -0.001(2) -0.010(2) 0.003(2)
C27 0.079(4) 0.026(2) 0.021(2) 0.0022(19) -0.011(3) -0.012(3)
C28 0.055(4) 0.052(4) 0.023(3) -0.004(3) 0.004(3) -0.031(3)
C29 0.029(3) 0.044(3) 0.025(2) -0.007(2) 0.002(2) -0.015(2)
C30 0.017(2) 0.035(2) 0.020(2) 0.0011(19) 0.0013(17) 0.0005(19)
C31 0.025(2) 0.028(2) 0.024(2) -0.0014(19) 0.0054(18) -0.0071(19)
C32 0.022(2) 0.022(2) 0.021(2) 0.0015(17) 0.0044(18) -0.0007(18)
C33 0.019(2) 0.0205(19) 0.0161(19) -0.0020(16) 0.0046(16) 0.0056(17)
C34 0.028(2) 0.019(2) 0.021(2) 0.0020(16) 0.0019(18) 0.0018(17)
C35 0.020(2) 0.018(2) 0.017(2) 0.0047(17) -0.001(2) 0.0044(19)
C36 0.027(3) 0.019(2) 0.023(3) 0.0006(19) -0.001(2) -0.001(2)
C37 0.029(3) 0.022(2) 0.031(3) 0.007(2) -0.001(2) -0.008(2)
C38 0.025(3) 0.029(3) 0.020(3) 0.007(2) 0.001(2) 0.003(2)
C39 0.026(3) 0.023(3) 0.017(3) -0.0006(19) 0.002(2) 0.003(2)
C40 0.022(3) 0.018(2) 0.020(2) 0.0015(18) 0.000(2) -0.003(2)
C41 0.020(2) 0.022(2) 0.025(2) 0.0006(19) 0.0033(18) 0.0010(19)
C42 0.022(2) 0.022(2) 0.023(2) 0.0025(17) 0.0042(18) -0.0035(18)
C43 0.020(2) 0.019(2) 0.016(2) 0.0024(17) -0.0020(18) -0.0005(18)
C44 0.019(2) 0.023(2) 0.017(2) 0.0030(19) 0.0017(18) 0.003(2)
C45 0.019(2) 0.021(2) 0.016(2) 0.0009(16) -0.0015(16) -0.0005(18)
C46 0.028(3) 0.022(3) 0.016(3) 0.001(2) 0.001(2) 0.003(2)
C47 0.019(2) 0.023(2) 0.021(2) -0.0035(18) -0.0007(17) -0.0018(18)
C48 0.021(2) 0.0176(19) 0.020(2) -0.0032(16) -0.0014(16) -0.0028(17)
C49 0.020(2) 0.019(2) 0.030(2) -0.0014(18) 0.0019(18) -0.0003(17)
C50 0.030(3) 0.023(2) 0.026(2) -0.002(2) 0.012(2) -0.002(2)
C51 0.034(3) 0.021(2) 0.019(2) 0.0007(17) 0.0003(18) -0.0058(19)
C52 0.021(3) 0.026(3) 0.028(3) 0.004(2) 0.000(2) 0.001(2)
C53 0.025(3) 0.028(3) 0.018(2) 0.005(2) 0.004(2) 0.008(2)
C54 0.032(3) 0.021(2) 0.021(2) 0.0021(17) 0.0007(19) 0.001(2)
C55 0.052(3) 0.025(2) 0.026(2) 0.003(2) -0.008(2) 0.003(2)
C56 0.081(4) 0.039(3) 0.029(3) -0.013(2) -0.016(3) 0.031(3)
C57 0.057(4) 0.073(5) 0.016(3) -0.001(3) 0.006(3) 0.041(4)
C58 0.031(3) 0.052(3) 0.024(2) 0.012(2) 0.007(2) 0.013(2)
N1 0.0198(18) 0.0215(17) 0.0180(16) -0.0027(14) 0.0032(14) -0.0017(14)
N2 0.031(2) 0.0245(19) 0.0247(19) 0.0002(15) 0.0099(16) 0.0026(17)
N3 0.0210(19) 0.0206(17) 0.0231(18) 0.0007(14) 0.0017(14) 0.0011(14)
N4 0.0189(18) 0.0221(17) 0.0190(17) 0.0027(14) 0.0029(14) 0.0021(14)
N5 0.025(2) 0.028(2) 0.0216(18) 0.0011(16) 0.0085(16) -0.0011(16)
N6 0.0213(19) 0.0199(17) 0.0216(18) -0.0023(14) 0.0007(15) -0.0002(14)

loop_
_atom_type_symbol
_atom_type_description
_atom_type_scat_dispersion_real
_atom_type_scat_dispersion_imag
_atom_type_scat_source
C C 0.0033 0.0016 'International Tables Vol C Tables 4.2.6.8 and 6.1.1.4'
N N 0.0061 0.0033 'International Tables Vol C Tables 4.2.6.8 and 6.1.1.4'
H H 0.0000 0.0000 'International Tables Vol C Tables 4.2.6.8 and 6.1.1.4'

loop_
_geom_angle_atom_site_label_1
_geom_angle_atom_site_label_2
_geom_angle_atom_site_label_3
_geom_angle
_geom_angle_site_symmetry_1
_geom_angle_site_symmetry_3
_geom_angle_publ_flag
C2 C1 N1 107.4(3) . . ?
C2 C1 C12 130.3(4) . . ?
N1 C1 C12 122.3(3) . . ?
C1 C2 C3 108.3(4) . . ?
C1 C2 H2 125.8 . . ?
C3 C2 H2 125.8 . . ?
C4 C3 C2 106.9(4) . . ?
C4 C3 H3 126.6 . . ?
C2 C3 H3 126.6 . . ?
C3 C4 N1 108.4(4) . . ?
C3 C4 H4 125.8 . . ?
N1 C4 H4 125.8 . . ?
N1 C5 C6 114.4(4) . . ?
N1 C5 H5A 108.7 . . ?
C6 C5 H5A 108.7 . . ?
N1 C5 H5B 108.7 . . ?
C6 C5 H5B 108.7 . . ?
H5A C5 H5B 107.6 . . ?
C11 C6 C7 118.5(5) . . ?
C11 C6 C5 119.9(4) . . ?
C7 C6 C5 121.6(4) . . ?
C8 C7 C6 120.8(5) . . ?
C8 C7 H7 119.6 . . ?
C6 C7 H7 119.6 . . ?
C7 C8 C9 120.5(5) . . ?
C7 C8 H8 119.8 . . ?
C9 C8 H8 119.8 . . ?
C8 C9 C10 119.3(5) . . ?
C8 C9 H9 120.3 . . ?
C10 C9 H9 120.3 . . ?
C11 C10 C9 120.3(5) . . ?
C11 C10 H10 119.9 . . ?
C9 C10 H10 119.9 . . ?
C6 C11 C10 120.7(5) . . ?
C6 C11 H11 119.7 . . ?
C10 C11 H11 119.7 . . ?
C1 C12 C14 115.4(3) . . ?
C1 C12 H12A 108.4 . . ?
C14 C12 H12A 108.4 . . ?
C1 C12 H12B 108.4 . . ?
C14 C12 H12B 108.4 . . ?
H12A C12 H12B 107.5 . . ?
N2 C13 C14 124.7(4) . . ?
N2 C13 H13 117.6 . . ?
C14 C13 H13 117.6 . . ?
C15 C14 C13 116.9(4) . . ?
C15 C14 C12 120.8(4) . . ?
C13 C14 C12 122.3(4) . . ?
C14 C15 C16 120.6(4) . . ?
C14 C15 H15 119.7 . . ?
C16 C15 H15 119.7 . . ?
C17 C16 C15 116.7(4) . . ?
C17 C16 C18 121.9(4) . . ?
C15 C16 C18 121.5(4) . . ?
N2 C17 C16 124.5(5) . . ?
N2 C17 H17 117.8 . . ?
C16 C17 H17 117.8 . . ?
C19 C18 C16 112.7(3) . . ?
C19 C18 H18A 109.1 . . ?
C16 C18 H18A 109.1 . . ?
C19 C18 H18B 109.1 . . ?
C16 C18 H18B 109.1 . . ?
H18A C18 H18B 107.8 . . ?
C20 C19 N3 106.8(3) . . ?
C20 C19 C18 130.7(4) . . ?
N3 C19 C18 122.2(4) . . ?
C19 C20 C21 108.0(4) . . ?
C19 C20 H20 126.0 . . ?
C21 C20 H20 126.0 . . ?
C22 C21 C20 107.6(4) . . ?
C22 C21 H21 126.2 . . ?
C20 C21 H21 126.2 . . ?
C21 C22 N3 108.5(4) . . ?
C21 C22 H22 125.8 . . ?
N3 C22 H22 125.8 . . ?
N3 C23 C24 113.9(4) . . ?
N3 C23 H23A 108.8 . . ?
C24 C23 H23A 108.8 . . ?
N3 C23 H23B 108.8 . . ?
C24 C23 H23B 108.8 . . ?
H23A C23 H23B 107.7 . . ?
C25 C24 C29 119.6(5) . . ?
C25 C24 C23 122.1(4) . . ?
C29 C24 C23 118.3(5) . . ?
C24 C25 C26 120.3(5) . . ?
C24 C25 H25 119.8 . . ?
C26 C25 H25 119.8 . . ?
C27 C26 C25 120.9(5) . . ?
C27 C26 H26 119.6 . . ?
C25 C26 H26 119.6 . . ?
C26 C27 C28 118.8(5) . . ?
C26 C27 H27 120.6 . . ?
C28 C27 H27 120.6 . . ?
C27 C28 C29 121.2(6) . . ?
C27 C28 H28 119.4 . . ?
C29 C28 H28 119.4 . . ?
C24 C29 C28 119.1(6) . . ?
C24 C29 H29 120.4 . . ?
C28 C29 H29 120.4 . . ?
C31 C30 N4 107.9(4) . . ?
C31 C30 H30 126.0 . . ?
N4 C30 H30 126.0 . . ?
C30 C31 C32 107.5(4) . . ?
C30 C31 H31 126.2 . . ?
C32 C31 H31 126.2 . . ?
C33 C32 C31 108.0(4) . . ?
C33 C32 H32 126.0 . . ?
C31 C32 H32 126.0 . . ?
C32 C33 N4 107.1(3) . . ?
C32 C33 C41 130.1(4) . . ?
N4 C33 C41 122.8(3) . . ?
N4 C34 C35 114.7(3) . . ?
N4 C34 H34A 108.6 . . ?
C35 C34 H34A 108.6 . . ?
N4 C34 H34B 108.6 . . ?
C35 C34 H34B 108.6 . . ?
H34A C34 H34B 107.6 . . ?
C40 C35 C36 118.7(5) . . ?
C40 C35 C34 121.6(4) . . ?
C36 C35 C34 119.7(4) . . ?
C37 C36 C35 120.5(5) . . ?
C37 C36 H36 119.7 . . ?
C35 C36 H36 119.7 . . ?
C36 C37 C38 120.5(5) . . ?
C36 C37 H37 119.8 . . ?
C38 C37 H37 119.8 . . ?
C39 C38 C37 119.5(5) . . ?
C39 C38 H38 120.2 . . ?
C37 C38 H38 120.2 . . ?
C38 C39 C40 120.1(5) . . ?
C38 C39 H39 120.0 . . ?
C40 C39 H39 120.0 . . ?
C39 C40 C35 120.7(5) . . ?
C39 C40 H40 119.6 . . ?
C35 C40 H40 119.6 . . ?
C33 C41 C43 116.2(4) . . ?
C33 C41 H41A 108.2 . . ?
C43 C41 H41A 108.2 . . ?
C33 C41 H41B 108.2 . . ?
C43 C41 H41B 108.2 . . ?
H41A C41 H41B 107.4 . . ?
N5 C42 C43 123.3(4) . . ?
N5 C42 H42 118.3 . . ?
C43 C42 H42 118.3 . . ?
C44 C43 C42 117.4(4) . . ?
C44 C43 C41 121.2(4) . . ?
C42 C43 C41 121.4(4) . . ?
C43 C44 C45 120.7(4) . . ?
C43 C44 H44 119.7 . . ?
C45 C44 H44 119.7 . . ?
C44 C45 C46 117.5(4) . . ?
C44 C45 C47 121.3(4) . . ?
C46 C45 C47 121.2(4) . . ?
N5 C46 C45 123.8(5) . . ?
N5 C46 H46 118.1 . . ?
C45 C46 H46 118.1 . . ?
C48 C47 C45 113.2(3) . . ?
C48 C47 H47A 108.9 . . ?
C45 C47 H47A 108.9 . . ?
C48 C47 H47B 108.9 . . ?
C45 C47 H47B 108.9 . . ?
H47A C47 H47B 107.7 . . ?
C49 C48 N6 107.4(3) . . ?
C49 C48 C47 130.0(4) . . ?
N6 C48 C47 122.4(4) . . ?
C48 C49 C50 108.4(4) . . ?
C48 C49 H49 125.8 . . ?
C50 C49 H49 125.8 . . ?
C51 C50 C49 107.0(4) . . ?
C51 C50 H50 126.5 . . ?
C49 C50 H50 126.5 . . ?
C50 C51 N6 108.2(4) . . ?
C50 C51 H51 125.9 . . ?
N6 C51 H51 125.9 . . ?
N6 C52 C53 114.2(4) . . ?
N6 C52 H52A 108.7 . . ?
C53 C52 H52A 108.7 . . ?
N6 C52 H52B 108.7 . . ?
C53 C52 H52B 108.7 . . ?
H52A C52 H52B 107.6 . . ?
C54 C53 C58 118.5(5) . . ?
C54 C53 C52 121.9(4) . . ?
C58 C53 C52 119.5(5) . . ?
C53 C54 C55 120.8(5) . . ?
C53 C54 H54 119.6 . . ?
C55 C54 H54 119.6 . . ?
C56 C55 C54 119.0(5) . . ?
C56 C55 H55 120.5 . . ?
C54 C55 H55 120.5 . . ?
C55 C56 C57 120.8(5) . . ?
C55 C56 H56 119.6 . . ?
C57 C56 H56 119.6 . . ?
C58 C57 C56 120.2(6) . . ?
C58 C57 H57 119.9 . . ?
C56 C57 H57 119.9 . . ?
C57 C58 C53 120.7(6) . . ?
C57 C58 H58 119.6 . . ?
C53 C58 H58 119.6 . . ?
C4 N1 C1 109.0(3) . . ?
C4 N1 C5 125.5(3) . . ?
C1 N1 C5 125.5(3) . . ?
C13 N2 C17 116.6(4) . . ?
C22 N3 C19 109.0(3) . . ?
C22 N3 C23 125.7(4) . . ?
C19 N3 C23 125.2(4) . . ?
C30 N4 C33 109.5(3) . . ?
C30 N4 C34 125.0(3) . . ?
C33 N4 C34 125.4(3) . . ?
C46 N5 C42 117.3(4) . . ?
C51 N6 C48 109.0(3) . . ?
C51 N6 C52 125.3(3) . . ?
C48 N6 C52 125.3(4) . . ?

loop_
_geom_bond_atom_site_label_1
_geom_bond_atom_site_label_2
_geom_bond_distance
_geom_bond_site_symmetry_2
_geom_bond_publ_flag
C1 C2 1.362(6) . ?
C1 N1 1.379(5) . ?
C1 C12 1.493(6) . ?
C2 C3 1.416(6) . ?
C2 H2 0.9500 . ?
C3 C4 1.364(6) . ?
C3 H3 0.9500 . ?
C4 N1 1.373(5) . ?
C4 H4 0.9500 . ?
C5 N1 1.460(5) . ?
C5 C6 1.503(7) . ?
C5 H5A 0.9900 . ?
C5 H5B 0.9900 . ?
C6 C11 1.383(7) . ?
C6 C7 1.398(7) . ?
C7 C8 1.378(8) . ?
C7 H7 0.9500 . ?
C8 C9 1.380(7) . ?
C8 H8 0.9500 . ?
C9 C10 1.390(8) . ?
C9 H9 0.9500 . ?
C10 C11 1.388(8) . ?
C10 H10 0.9500 . ?
C11 H11 0.9500 . ?
C12 C14 1.517(6) . ?
C12 H12A 0.9900 . ?
C12 H12B 0.9900 . ?
C13 N2 1.335(5) . ?
C13 C14 1.390(6) . ?
C13 H13 0.9500 . ?
C14 C15 1.385(6) . ?
C15 C16 1.402(6) . ?
C15 H15 0.9500 . ?
C16 C17 1.386(7) . ?
C16 C18 1.512(6) . ?
C17 N2 1.343(6) . ?
C17 H17 0.9500 . ?
C18 C19 1.487(5) . ?
C18 H18A 0.9900 . ?
C18 H18B 0.9900 . ?
C19 C20 1.369(6) . ?
C19 N3 1.381(5) . ?
C20 C21 1.415(6) . ?
C20 H20 0.9500 . ?
C21 C22 1.344(6) . ?
C21 H21 0.9500 . ?
C22 N3 1.376(5) . ?
C22 H22 0.9500 . ?
C23 N3 1.451(6) . ?
C23 C24 1.517(7) . ?
C23 H23A 0.9900 . ?
C23 H23B 0.9900 . ?
C24 C25 1.375(6) . ?
C24 C29 1.389(7) . ?
C25 C26 1.384(7) . ?
C25 H25 0.9500 . ?
C26 C27 1.369(7) . ?
C26 H26 0.9500 . ?
C27 C28 1.378(9) . ?
C27 H27 0.9500 . ?
C28 C29 1.390(10) . ?
C28 H28 0.9500 . ?
C29 H29 0.9500 . ?
C30 C31 1.362(6) . ?
C30 N4 1.370(5) . ?
C30 H30 0.9500 . ?
C31 C32 1.415(6) . ?
C31 H31 0.9500 . ?
C32 C33 1.366(6) . ?
C32 H32 0.9500 . ?
C33 N4 1.381(5) . ?
C33 C41 1.491(6) . ?
C34 N4 1.456(5) . ?
C34 C35 1.508(7) . ?
C34 H34A 0.9900 . ?
C34 H34B 0.9900 . ?
C35 C40 1.389(7) . ?
C35 C36 1.391(7) . ?
C36 C37 1.381(8) . ?
C36 H36 0.9500 . ?
C37 C38 1.384(8) . ?
C37 H37 0.9500 . ?
C38 C39 1.382(7) . ?
C38 H38 0.9500 . ?
C39 C40 1.387(8) . ?
C39 H39 0.9500 . ?
C40 H40 0.9500 . ?
C41 C43 1.514(6) . ?
C41 H41A 0.9900 . ?
C41 H41B 0.9900 . ?
C42 N5 1.346(6) . ?
C42 C43 1.394(6) . ?
C42 H42 0.9500 . ?
C43 C44 1.382(6) . ?
C44 C45 1.383(6) . ?
C44 H44 0.9500 . ?
C45 C46 1.385(7) . ?
C45 C47 1.525(5) . ?
C46 N5 1.341(6) . ?
C46 H46 0.9500 . ?
C47 C48 1.495(5) . ?
C47 H47A 0.9900 . ?
C47 H47B 0.9900 . ?
C48 C49 1.365(6) . ?
C48 N6 1.379(5) . ?
C49 C50 1.411(6) . ?
C49 H49 0.9500 . ?
C50 C51 1.371(6) . ?
C50 H50 0.9500 . ?
C51 N6 1.373(5) . ?
C51 H51 0.9500 . ?
C52 N6 1.450(5) . ?
C52 C53 1.507(7) . ?
C52 H52A 0.9900 . ?
C52 H52B 0.9900 . ?
C53 C54 1.392(6) . ?
C53 C58 1.396(7) . ?
C54 C55 1.399(6) . ?
C54 H54 0.9500 . ?
C55 C56 1.376(7) . ?
C55 H55 0.9500 . ?
C56 C57 1.382(9) . ?
C56 H56 0.9500 . ?
C57 C58 1.371(10) . ?
C57 H57 0.9500 . ?
C58 H58 0.9500 . ?
